data_4133867
loop_
_publ_author_name
'Ji, Xiaozhou'
'Xie, Haomiao'
'Zhu, Congzhi'
'Zou, Yang'
'Mu, Anthony U.'
'Al-Hashimi, Mohammed'
'Dunbar, Kim R.'
'Fang, Lei'

_publ_section_title
;
 Pauli Paramagnetism of Stable Analogues of Pernigraniline Salt Featuring
 Ladder-Type Constitution.
;
_journal_name_full 'Journal of the American Chemical Society'
_journal_paper_doi 10.1021/jacs.9b12626
_journal_year 2019
_chemical_formula_moiety 'C62 H78 N2'
_chemical_formula_sum 'C62 H78 N2'
_chemical_formula_weight 851.26
_space_group_crystal_system monoclinic
_space_group_IT_number 14
_space_group_name_Hall '-P 2ybc'
_space_group_name_H-M_alt 'P 1 21/c 1'
_atom_sites_solution_hydrogens geom
_atom_sites_solution_primary dual
_audit_creation_date 2016-12-12
_audit_creation_method
;
Olex2 1.2-beta
(compiled 2016.02.19 svn.r3266 for OlexSys, GUI svn.r5155)
;
_cell_angle_alpha 90
_cell_angle_beta 98.087(2)
_cell_angle_gamma 90
_cell_formula_units_Z 2
_cell_length_a 20.9363(13)
_cell_length_b 10.6422(7)
_cell_length_c 11.1562(7)
_cell_measurement_reflns_used 9815
_cell_measurement_temperature 100.0
_cell_measurement_theta_max 19.155
_cell_measurement_theta_min 2.658
_cell_volume 2461.0(3)
_computing_molecular_graphics 'Olex2 (Dolomanov et al., 2009)'
_computing_publication_material 'Olex2 (Dolomanov et al., 2009)'
_computing_structure_refinement 'ShelXL (Sheldrick, 2015)'
_computing_structure_solution 'XT (Sheldrick, 2015)'
_diffrn_ambient_temperature 100.0
_diffrn_measured_fraction_theta_full 0.997
_diffrn_measured_fraction_theta_max 0.997
_diffrn_measurement_device_type 'Bruker APEX-II CCD'
_diffrn_measurement_method '\f and \w scans'
_diffrn_radiation_type MoK\a
_diffrn_radiation_wavelength 0.71073
_diffrn_reflns_av_R_equivalents 0.0865
_diffrn_reflns_av_unetI/netI 0.0277
_diffrn_reflns_Laue_measured_fraction_full 0.997
_diffrn_reflns_Laue_measured_fraction_max 0.997
_diffrn_reflns_limit_h_max 19
_diffrn_reflns_limit_h_min -19
_diffrn_reflns_limit_k_max 9
_diffrn_reflns_limit_k_min -9
_diffrn_reflns_limit_l_max 10
_diffrn_reflns_limit_l_min -10
_diffrn_reflns_number 41972
_diffrn_reflns_point_group_measured_fraction_full 0.997
_diffrn_reflns_point_group_measured_fraction_max 0.997
_diffrn_reflns_theta_full 19.192
_diffrn_reflns_theta_max 19.192
_diffrn_reflns_theta_min 2.658
_diffrn_standards_number 0
_exptl_absorpt_coefficient_mu 0.065
_exptl_absorpt_correction_T_max 0.7443
_exptl_absorpt_correction_T_min 0.5694
_exptl_absorpt_correction_type multi-scan
_exptl_absorpt_process_details
;
SADABS-2016/2 (Bruker,2016/2) was used for absorption correction.
wR2(int) was 0.1564 before and 0.0894 after correction.
The Ratio of minimum to maximum transmission is 0.7650.
The \l/2 correction factor is Not present.
;
_exptl_crystal_colour red
_exptl_crystal_colour_primary red
_exptl_crystal_density_diffrn 1.149
_exptl_crystal_description block
_exptl_crystal_F_000 928
_exptl_crystal_size_max 0.681
_exptl_crystal_size_mid 0.204
_exptl_crystal_size_min 0.042
_refine_diff_density_max 0.414
_refine_diff_density_min -0.247
_refine_diff_density_rms 0.056
_refine_ls_extinction_method none
_refine_ls_goodness_of_fit_ref 1.141
_refine_ls_hydrogen_treatment constr
_refine_ls_matrix_type full
_refine_ls_number_parameters 293
_refine_ls_number_reflns 2040
_refine_ls_number_restraints 0
_refine_ls_restrained_S_all 1.141
_refine_ls_R_factor_all 0.0826
_refine_ls_R_factor_gt 0.0691
_refine_ls_shift/su_max 0.000
_refine_ls_shift/su_mean 0.000
_refine_ls_structure_factor_coef Fsqd
_refine_ls_weighting_details 'w=1/[\s^2^(Fo^2^)+(0.0593P)^2^+6.4410P] where P=(Fo^2^+2Fc^2^)/3'
_refine_ls_weighting_scheme calc
_refine_ls_wR_factor_gt 0.1573
_refine_ls_wR_factor_ref 0.1689
_reflns_Friedel_coverage 0.000
_reflns_number_gt 1688
_reflns_number_total 2040
_reflns_threshold_expression 'I > 2\s(I)'
_cod_data_source_file ja9b12626_si_003.cif
_cod_data_source_block lfb_xj_2
_cod_database_code 4133867
_shelx_space_group_comment
;
The symmetry employed for this shelxl refinement is uniquely defined
by the following loop, which should always be used as a source of
symmetry information in preference to the above space-group names.
They are only intended as comments.
;
_shelx_estimated_absorpt_t_max 0.997
_shelx_estimated_absorpt_t_min 0.957
_olex2_refinement_description
;
1. Fixed Uiso
 At 1.2 times of:
  All C(H) groups, All C(H,H) groups
 At 1.5 times of:
  All C(H,H,H) groups
2.a Secondary CH2 refined with riding coordinates:
 C20(H20A,H20B), C21(H21A,H21B), C22(H22A,H22B), C23(H23A,H23B), C24(H24A,
 H24B), C26(H26A,H26B), C27(H27A,H27B), C28(H28A,H28B), C29(H29A,H29B),
 C30(H30A,H30B)
2.b Aromatic/amide H refined with riding coordinates:
 C1(H1), C7(H7), C10(H10), C14(H14), C15(H15), C16(H16), C17(H17)
2.c Idealised Me refined as rotating group:
 C18(H18A,H18B,H18C), C19(H19A,H19B,H19C), C25(H25A,H25B,H25C), C31(H31A,H31B,
 H31C)
;
_shelx_shelxl_version_number 2014/7
_olex2_submission_special_instructions 'No special instructions were received'

loop_
_space_group_symop_operation_xyz
'x, y, z'
'-x, y+1/2, -z+1/2'
'-x, -y, -z'
'x, -y-1/2, z-1/2'

loop_
_atom_site_label
_atom_site_type_symbol
_atom_site_fract_x
_atom_site_fract_y
_atom_site_fract_z
_atom_site_U_iso_or_equiv
_atom_site_adp_type
_atom_site_occupancy
_atom_site_site_symmetry_order
_atom_site_calc_flag
_atom_site_refinement_flags_posn
N1 N 0.62311(18) 0.4287(3) 0.4831(3) 0.0244(10) Uani 1 1 d .
C1 C 0.5342(2) 0.5577(4) 0.4189(4) 0.0231(12) Uani 1 1 d .
H1 H 0.5594 0.5964 0.3647 0.028 Uiso 1 1 calc R
C2 C 0.5638(2) 0.4602(4) 0.4972(4) 0.0203(12) Uani 1 1 d .
C3 C 0.4728(2) 0.5975(4) 0.4179(4) 0.0194(12) Uani 1 1 d .
C4 C 0.4422(2) 0.6963(4) 0.3292(4) 0.0205(12) Uani 1 1 d .
C5 C 0.6263(2) 0.2704(4) 0.6435(4) 0.0165(12) Uani 1 1 d .
C6 C 0.6528(2) 0.3300(4) 0.5546(4) 0.0224(12) Uani 1 1 d .
C7 C 0.6596(2) 0.1751(4) 0.7086(4) 0.0261(13) Uani 1 1 d .
H7 H 0.6415 0.1343 0.7717 0.031 Uiso 1 1 calc R
C8 C 0.7201(2) 0.1387(4) 0.6814(4) 0.0212(12) Uani 1 1 d .
C9 C 0.7461(2) 0.1970(4) 0.5872(4) 0.0233(13) Uani 1 1 d .
C10 C 0.7134(2) 0.2943(4) 0.5249(4) 0.0253(13) Uani 1 1 d .
H10 H 0.7315 0.3369 0.4628 0.030 Uiso 1 1 calc R
C11 C 0.7649(2) 0.0392(4) 0.7314(4) 0.0269(13) Uani 1 1 d .
C12 C 0.8160(2) 0.0369(4) 0.6650(4) 0.0261(13) Uani 1 1 d .
C13 C 0.8086(2) 0.1346(4) 0.5660(4) 0.0277(13) Uani 1 1 d .
C14 C 0.7617(2) -0.0440(5) 0.8261(4) 0.0286(13) Uani 1 1 d .
H14 H 0.7265 -0.0417 0.8712 0.034 Uiso 1 1 calc R
C15 C 0.8112(2) -0.1308(5) 0.8536(5) 0.0342(14) Uani 1 1 d .
H15 H 0.8105 -0.1874 0.9193 0.041 Uiso 1 1 calc R
C16 C 0.8616(2) -0.1351(5) 0.7852(5) 0.0388(14) Uani 1 1 d .
H16 H 0.8946 -0.1962 0.8033 0.047 Uiso 1 1 calc R
C17 C 0.8645(2) -0.0516(5) 0.6912(5) 0.0364(14) Uani 1 1 d .
H17 H 0.8993 -0.0548 0.6452 0.044 Uiso 1 1 calc R
C18 C 0.4385(2) 0.6440(4) 0.2009(4) 0.0198(12) Uani 1 1 d .
H18A H 0.4126 0.5670 0.1940 0.030 Uiso 1 1 calc GR
H18B H 0.4821 0.6251 0.1836 0.030 Uiso 1 1 calc GR
H18C H 0.4185 0.7064 0.1428 0.030 Uiso 1 1 calc GR
C19 C 0.4839(2) 0.8164(4) 0.3441(4) 0.0250(13) Uani 1 1 d .
H19A H 0.4656 0.8794 0.2849 0.038 Uiso 1 1 calc GR
H19B H 0.5280 0.7964 0.3308 0.038 Uiso 1 1 calc GR
H19C H 0.4844 0.8499 0.4261 0.038 Uiso 1 1 calc GR
C20 C 0.8008(2) 0.0772(5) 0.4392(4) 0.0319(13) Uani 1 1 d .
H20A H 0.7944 0.1464 0.3794 0.038 Uiso 1 1 calc R
H20B H 0.8417 0.0346 0.4286 0.038 Uiso 1 1 calc R
C21 C 0.7459(2) -0.0167(5) 0.4092(4) 0.0320(13) Uani 1 1 d .
H21A H 0.7528 -0.0879 0.4667 0.038 Uiso 1 1 calc R
H21B H 0.7048 0.0245 0.4209 0.038 Uiso 1 1 calc R
C22 C 0.7398(2) -0.0674(5) 0.2811(4) 0.0349(14) Uani 1 1 d .
H22A H 0.7339 0.0039 0.2237 0.042 Uiso 1 1 calc R
H22B H 0.7806 -0.1102 0.2699 0.042 Uiso 1 1 calc R
C23 C 0.6844(2) -0.1586(5) 0.2508(4) 0.0349(14) Uani 1 1 d .
H23A H 0.6433 -0.1128 0.2516 0.042 Uiso 1 1 calc R
H23B H 0.6872 -0.2239 0.3146 0.042 Uiso 1 1 calc R
C24 C 0.6830(2) -0.2227(5) 0.1285(4) 0.0355(14) Uani 1 1 d .
H24A H 0.6792 -0.1580 0.0641 0.043 Uiso 1 1 calc R
H24B H 0.7241 -0.2681 0.1268 0.043 Uiso 1 1 calc R
C25 C 0.6275(2) -0.3146(5) 0.1022(4) 0.0398(15) Uani 1 1 d .
H25A H 0.6322 -0.3814 0.1633 0.060 Uiso 1 1 calc GR
H25B H 0.6277 -0.3515 0.0218 0.060 Uiso 1 1 calc GR
H25C H 0.5866 -0.2704 0.1046 0.060 Uiso 1 1 calc GR
C26 C 0.8656(2) 0.2290(5) 0.5774(5) 0.0372(14) Uani 1 1 d .
H26A H 0.9056 0.1824 0.5688 0.045 Uiso 1 1 calc R
H26B H 0.8579 0.2897 0.5096 0.045 Uiso 1 1 calc R
C27 C 0.8761(2) 0.3013(5) 0.6949(5) 0.0383(14) Uani 1 1 d .
H27A H 0.8838 0.2403 0.7624 0.046 Uiso 1 1 calc R
H27B H 0.8359 0.3472 0.7035 0.046 Uiso 1 1 calc R
C28 C 0.9314(2) 0.3949(5) 0.7082(6) 0.0539(17) Uani 1 1 d .
H28A H 0.9375 0.4275 0.7922 0.065 Uiso 1 1 calc R
H28B H 0.9714 0.3498 0.6962 0.065 Uiso 1 1 calc R
C29 C 0.9231(3) 0.5026(5) 0.6242(6) 0.0547(17) Uani 1 1 d .
H29A H 0.8813 0.5438 0.6300 0.066 Uiso 1 1 calc R
H29B H 0.9221 0.4718 0.5402 0.066 Uiso 1 1 calc R
C30 C 0.9779(3) 0.6000(6) 0.6520(6) 0.0624(19) Uani 1 1 d .
H30A H 0.9768 0.6362 0.7334 0.075 Uiso 1 1 calc R
H30B H 1.0201 0.5577 0.6524 0.075 Uiso 1 1 calc R
C31 C 0.9716(3) 0.7032(6) 0.5603(6) 0.076(2) Uani 1 1 d .
H31A H 0.9761 0.6684 0.4806 0.114 Uiso 1 1 calc GR
H31B H 1.0053 0.7660 0.5829 0.114 Uiso 1 1 calc GR
H31C H 0.9291 0.7428 0.5572 0.114 Uiso 1 1 calc GR

loop_
_atom_site_aniso_label
_atom_site_aniso_U_11
_atom_site_aniso_U_22
_atom_site_aniso_U_33
_atom_site_aniso_U_23
_atom_site_aniso_U_13
_atom_site_aniso_U_12
N1 0.020(3) 0.019(3) 0.034(3) 0.000(2) 0.002(2) 0.002(2)
C1 0.021(3) 0.018(3) 0.030(3) 0.004(2) 0.006(2) -0.001(2)
C2 0.018(3) 0.012(3) 0.030(3) -0.002(3) 0.002(3) -0.001(3)
C3 0.021(3) 0.014(3) 0.024(3) 0.000(2) 0.003(2) 0.002(3)
C4 0.016(3) 0.024(3) 0.022(3) -0.001(2) 0.003(2) -0.002(2)
C5 0.016(3) 0.012(3) 0.019(3) -0.004(2) -0.008(2) 0.005(3)
C6 0.015(3) 0.019(3) 0.031(3) -0.002(3) -0.004(3) -0.002(3)
C7 0.019(3) 0.026(3) 0.034(3) -0.007(3) 0.006(3) -0.007(3)
C8 0.023(3) 0.014(3) 0.026(3) -0.005(2) 0.002(3) -0.001(3)
C9 0.015(3) 0.020(3) 0.034(3) -0.006(3) 0.000(3) 0.002(3)
C10 0.018(3) 0.021(3) 0.038(3) 0.000(3) 0.004(3) 0.001(3)
C11 0.022(3) 0.020(3) 0.036(3) -0.001(3) -0.005(3) 0.004(3)
C12 0.014(3) 0.016(3) 0.046(3) -0.002(3) -0.005(3) 0.002(3)
C13 0.018(3) 0.024(3) 0.040(3) 0.000(3) 0.003(2) 0.002(3)
C14 0.021(3) 0.028(3) 0.034(3) -0.001(3) -0.004(2) -0.001(3)
C15 0.032(3) 0.028(3) 0.040(3) 0.006(3) -0.001(3) 0.003(3)
C16 0.028(3) 0.031(3) 0.055(4) 0.005(3) 0.001(3) 0.011(3)
C17 0.023(3) 0.031(3) 0.055(4) -0.004(3) 0.005(3) 0.001(3)
C18 0.014(3) 0.027(3) 0.019(3) 0.009(2) 0.004(2) 0.006(2)
C19 0.010(3) 0.021(3) 0.043(3) 0.015(2) 0.003(2) -0.002(2)
C20 0.023(3) 0.031(3) 0.043(4) -0.002(3) 0.008(2) 0.003(3)
C21 0.027(3) 0.027(3) 0.042(3) -0.004(3) 0.006(2) 0.000(3)
C22 0.033(3) 0.030(3) 0.042(4) 0.001(3) 0.008(3) 0.005(3)
C23 0.028(3) 0.026(3) 0.049(4) -0.007(3) -0.002(3) 0.004(3)
C24 0.035(3) 0.034(3) 0.038(3) -0.005(3) 0.008(3) 0.003(3)
C25 0.032(3) 0.053(4) 0.033(3) -0.008(3) 0.000(3) 0.004(3)
C26 0.019(3) 0.031(3) 0.063(4) -0.006(3) 0.011(3) 0.003(3)
C27 0.025(3) 0.028(3) 0.060(4) -0.006(3) 0.000(3) 0.000(3)
C28 0.031(3) 0.042(4) 0.089(5) -0.011(4) 0.009(3) -0.001(3)
C29 0.035(3) 0.048(4) 0.082(5) -0.003(4) 0.012(3) -0.009(3)
C30 0.046(4) 0.048(4) 0.096(5) -0.003(4) 0.019(3) -0.004(3)
C31 0.067(5) 0.067(5) 0.093(5) -0.007(5) 0.011(4) -0.009(4)

loop_
_atom_type_symbol
_atom_type_description
_atom_type_scat_dispersion_real
_atom_type_scat_dispersion_imag
_atom_type_scat_source
C C 0.0033 0.0016 'International Tables Vol C Tables 4.2.6.8 and 6.1.1.4'
H H 0.0000 0.0000 'International Tables Vol C Tables 4.2.6.8 and 6.1.1.4'
N N 0.0061 0.0033 'International Tables Vol C Tables 4.2.6.8 and 6.1.1.4'

loop_
_geom_angle_atom_site_label_1
_geom_angle_atom_site_label_2
_geom_angle_atom_site_label_3
_geom_angle
_geom_angle_site_symmetry_1
_geom_angle_site_symmetry_3
C2 N1 C6 118.1(4) . .
C2 C1 H1 118.0 . .
C3 C1 H1 118.0 . .
C3 C1 C2 124.0(4) . .
N1 C2 C1 116.4(4) . .
N1 C2 C3 124.7(4) . 3_666
C3 C2 C1 118.9(4) 3_666 .
C1 C3 C2 117.1(4) . 3_666
C1 C3 C4 122.3(4) . .
C2 C3 C4 120.6(4) 3_666 .
C3 C4 C5 110.3(4) . 3_666
C3 C4 C18 108.6(3) . .
C3 C4 C19 108.8(3) . .
C18 C4 C5 109.9(3) . 3_666
C18 C4 C19 110.9(4) . .
C19 C4 C5 108.3(3) . 3_666
C6 C5 C4 121.4(4) . 3_666
C6 C5 C7 120.0(4) . .
C7 C5 C4 118.6(4) . 3_666
C5 C6 N1 124.6(4) . .
C5 C6 C10 121.3(4) . .
C10 C6 N1 114.1(4) . .
C5 C7 H7 120.2 . .
C5 C7 C8 119.7(4) . .
C8 C7 H7 120.2 . .
C7 C8 C11 131.7(5) . .
C9 C8 C7 120.1(4) . .
C9 C8 C11 108.1(4) . .
C8 C9 C13 111.1(4) . .
C10 C9 C8 119.8(4) . .
C10 C9 C13 129.1(5) . .
C6 C10 H10 120.5 . .
C9 C10 C6 119.0(4) . .
C9 C10 H10 120.5 . .
C12 C11 C8 108.0(4) . .
C12 C11 C14 121.3(4) . .
C14 C11 C8 130.7(5) . .
C11 C12 C13 111.8(4) . .
C11 C12 C17 119.9(5) . .
C17 C12 C13 128.3(5) . .
C9 C13 C20 109.7(4) . .
C9 C13 C26 112.0(4) . .
C12 C13 C9 100.9(4) . .
C12 C13 C20 112.9(4) . .
C12 C13 C26 112.8(4) . .
C20 C13 C26 108.4(4) . .
C11 C14 H14 120.7 . .
C11 C14 C15 118.6(5) . .
C15 C14 H14 120.7 . .
C14 C15 H15 120.0 . .
C16 C15 C14 120.1(5) . .
C16 C15 H15 120.0 . .
C15 C16 H16 119.5 . .
C17 C16 C15 121.0(5) . .
C17 C16 H16 119.5 . .
C12 C17 H17 120.4 . .
C16 C17 C12 119.2(5) . .
C16 C17 H17 120.4 . .
C4 C18 H18A 109.5 . .
C4 C18 H18B 109.5 . .
C4 C18 H18C 109.5 . .
H18A C18 H18B 109.5 . .
H18A C18 H18C 109.5 . .
H18B C18 H18C 109.5 . .
C4 C19 H19A 109.5 . .
C4 C19 H19B 109.5 . .
C4 C19 H19C 109.5 . .
H19A C19 H19B 109.5 . .
H19A C19 H19C 109.5 . .
H19B C19 H19C 109.5 . .
C13 C20 H20A 108.2 . .
C13 C20 H20B 108.2 . .
H20A C20 H20B 107.4 . .
C21 C20 C13 116.3(4) . .
C21 C20 H20A 108.2 . .
C21 C20 H20B 108.2 . .
C20 C21 H21A 108.8 . .
C20 C21 H21B 108.8 . .
H21A C21 H21B 107.7 . .
C22 C21 C20 113.6(4) . .
C22 C21 H21A 108.8 . .
C22 C21 H21B 108.8 . .
C21 C22 H22A 108.9 . .
C21 C22 H22B 108.9 . .
H22A C22 H22B 107.7 . .
C23 C22 C21 113.5(4) . .
C23 C22 H22A 108.9 . .
C23 C22 H22B 108.9 . .
C22 C23 H23A 108.8 . .
C22 C23 H23B 108.8 . .
C22 C23 C24 113.9(4) . .
H23A C23 H23B 107.7 . .
C24 C23 H23A 108.8 . .
C24 C23 H23B 108.8 . .
C23 C24 H24A 109.1 . .
C23 C24 H24B 109.1 . .
H24A C24 H24B 107.9 . .
C25 C24 C23 112.3(4) . .
C25 C24 H24A 109.1 . .
C25 C24 H24B 109.1 . .
C24 C25 H25A 109.5 . .
C24 C25 H25B 109.5 . .
C24 C25 H25C 109.5 . .
H25A C25 H25B 109.5 . .
H25A C25 H25C 109.5 . .
H25B C25 H25C 109.5 . .
C13 C26 H26A 108.6 . .
C13 C26 H26B 108.6 . .
H26A C26 H26B 107.6 . .
C27 C26 C13 114.6(4) . .
C27 C26 H26A 108.6 . .
C27 C26 H26B 108.6 . .
C26 C27 H27A 108.3 . .
C26 C27 H27B 108.3 . .
C26 C27 C28 115.8(4) . .
H27A C27 H27B 107.4 . .
C28 C27 H27A 108.3 . .
C28 C27 H27B 108.3 . .
C27 C28 H28A 108.5 . .
C27 C28 H28B 108.5 . .
H28A C28 H28B 107.5 . .
C29 C28 C27 115.2(5) . .
C29 C28 H28A 108.5 . .
C29 C28 H28B 108.5 . .
C28 C29 H29A 109.2 . .
C28 C29 H29B 109.2 . .
C28 C29 C30 112.1(5) . .
H29A C29 H29B 107.9 . .
C30 C29 H29A 109.2 . .
C30 C29 H29B 109.2 . .
C29 C30 H30A 109.4 . .
C29 C30 H30B 109.4 . .
H30A C30 H30B 108.0 . .
C31 C30 C29 111.3(5) . .
C31 C30 H30A 109.4 . .
C31 C30 H30B 109.4 . .
C30 C31 H31A 109.5 . .
C30 C31 H31B 109.5 . .
C30 C31 H31C 109.5 . .
H31A C31 H31B 109.5 . .
H31A C31 H31C 109.5 . .
H31B C31 H31C 109.5 . .

loop_
_geom_bond_atom_site_label_1
_geom_bond_atom_site_label_2
_geom_bond_distance
_geom_bond_site_symmetry_2
N1 C2 1.316(5) .
N1 C6 1.409(6) .
C1 H1 0.9500 .
C1 C2 1.439(6) .
C1 C3 1.352(6) .
C2 C3 1.438(6) 3_666
C3 C2 1.438(6) 3_666
C3 C4 1.522(6) .
C4 C5 1.550(6) 3_666
C4 C18 1.528(6) .
C4 C19 1.543(6) .
C5 C4 1.550(6) 3_666
C5 C6 1.359(6) .
C5 C7 1.378(6) .
C6 C10 1.408(6) .
C7 H7 0.9500 .
C7 C8 1.398(6) .
C8 C9 1.396(6) .
C8 C11 1.471(6) .
C9 C10 1.374(6) .
C9 C13 1.515(6) .
C10 H10 0.9500 .
C11 C12 1.385(6) .
C11 C14 1.386(6) .
C12 C13 1.509(7) .
C12 C17 1.385(7) .
C13 C20 1.529(6) .
C13 C26 1.552(6) .
C14 H14 0.9500 .
C14 C15 1.390(6) .
C15 H15 0.9500 .
C15 C16 1.386(7) .
C16 H16 0.9500 .
C16 C17 1.383(7) .
C17 H17 0.9500 .
C18 H18A 0.9800 .
C18 H18B 0.9800 .
C18 H18C 0.9800 .
C19 H19A 0.9800 .
C19 H19B 0.9800 .
C19 H19C 0.9800 .
C20 H20A 0.9900 .
C20 H20B 0.9900 .
C20 C21 1.525(6) .
C21 H21A 0.9900 .
C21 H21B 0.9900 .
C21 C22 1.516(6) .
C22 H22A 0.9900 .
C22 H22B 0.9900 .
C22 C23 1.515(7) .
C23 H23A 0.9900 .
C23 H23B 0.9900 .
C23 C24 1.522(6) .
C24 H24A 0.9900 .
C24 H24B 0.9900 .
C24 C25 1.515(7) .
C25 H25A 0.9800 .
C25 H25B 0.9800 .
C25 H25C 0.9800 .
C26 H26A 0.9900 .
C26 H26B 0.9900 .
C26 C27 1.509(7) .
C27 H27A 0.9900 .
C27 H27B 0.9900 .
C27 C28 1.519(7) .
C28 H28A 0.9900 .
C28 H28B 0.9900 .
C28 C29 1.476(8) .
C29 H29A 0.9900 .
C29 H29B 0.9900 .
C29 C30 1.546(8) .
C30 H30A 0.9900 .
C30 H30B 0.9900 .
C30 C31 1.494(8) .
C31 H31A 0.9800 .
C31 H31B 0.9800 .
C31 H31C 0.9800 .

loop_
_geom_torsion_atom_site_label_1
_geom_torsion_atom_site_label_2
_geom_torsion_atom_site_label_3
_geom_torsion_atom_site_label_4
_geom_torsion
_geom_torsion_site_symmetry_1
_geom_torsion_site_symmetry_4
N1 C6 C10 C9 -178.5(4) . .
C1 C3 C4 C5 -175.7(4) . 3_666
C1 C3 C4 C18 63.8(5) . .
C1 C3 C4 C19 -57.0(5) . .
C2 N1 C6 C5 -4.8(6) . .
C2 N1 C6 C10 173.9(4) . .
C2 C1 C3 C2 1.5(7) . 3_666
C2 C1 C3 C4 -176.8(4) . .
C2 C3 C4 C5 6.1(5) 3_666 3_666
C2 C3 C4 C18 -114.5(4) 3_666 .
C2 C3 C4 C19 124.8(4) 3_666 .
C3 C1 C2 N1 177.0(4) . .
C3 C1 C2 C3 -1.5(7) . 3_666
C4 C5 C6 N1 2.6(6) 3_666 .
C4 C5 C6 C10 -176.0(4) 3_666 .
C4 C5 C7 C8 176.6(4) 3_666 .
C5 C6 C10 C9 0.2(6) . .
C5 C7 C8 C9 -1.2(6) . .
C5 C7 C8 C11 -177.5(4) . .
C6 N1 C2 C1 -177.4(4) . .
C6 N1 C2 C3 1.0(6) . 3_666
C6 C5 C7 C8 -1.1(6) . .
C7 C5 C6 N1 -179.8(4) . .
C7 C5 C6 C10 1.6(6) . .
C7 C8 C9 C10 3.1(6) . .
C7 C8 C9 C13 -174.5(4) . .
C7 C8 C11 C12 175.1(4) . .
C7 C8 C11 C14 -4.3(8) . .
C8 C9 C10 C6 -2.5(6) . .
C8 C9 C13 C12 -2.5(5) . .
C8 C9 C13 C20 116.8(4) . .
C8 C9 C13 C26 -122.8(4) . .
C8 C11 C12 C13 -0.2(5) . .
C8 C11 C12 C17 -178.0(4) . .
C8 C11 C14 C15 179.3(4) . .
C9 C8 C11 C12 -1.5(5) . .
C9 C8 C11 C14 179.1(5) . .
C9 C13 C20 C21 -56.2(5) . .
C9 C13 C26 C27 54.3(6) . .
C10 C9 C13 C12 -179.8(4) . .
C10 C9 C13 C20 -60.5(6) . .
C10 C9 C13 C26 59.9(6) . .
C11 C8 C9 C10 -179.9(4) . .
C11 C8 C9 C13 2.6(5) . .
C11 C12 C13 C9 1.6(5) . .
C11 C12 C13 C20 -115.5(4) . .
C11 C12 C13 C26 121.3(4) . .
C11 C12 C17 C16 -1.2(7) . .
C11 C14 C15 C16 -1.5(7) . .
C12 C11 C14 C15 -0.1(7) . .
C12 C13 C20 C21 55.6(5) . .
C12 C13 C26 C27 -58.8(5) . .
C13 C9 C10 C6 174.6(4) . .
C13 C12 C17 C16 -178.7(4) . .
C13 C20 C21 C22 178.5(4) . .
C13 C26 C27 C28 -179.7(4) . .
C14 C11 C12 C13 179.3(4) . .
C14 C11 C12 C17 1.4(7) . .
C14 C15 C16 C17 1.7(7) . .
C15 C16 C17 C12 -0.4(7) . .
C17 C12 C13 C9 179.2(4) . .
C17 C12 C13 C20 62.2(6) . .
C17 C12 C13 C26 -61.0(6) . .
C20 C13 C26 C27 175.4(4) . .
C20 C21 C22 C23 -178.8(4) . .
C21 C22 C23 C24 -172.6(4) . .
C22 C23 C24 C25 179.1(4) . .
C26 C13 C20 C21 -178.7(4) . .
C26 C27 C28 C29 66.0(6) . .
C27 C28 C29 C30 174.2(5) . .
C28 C29 C30 C31 175.5(5) . .
